data_2015119
loop_
_publ_author_name
'Masci, Bernardo'
'Levi Mortera, Stefano'
'Thu\'ery, Pierre'

_publ_section_title
;
 Inclusion of diprotonated [2.2.2]cryptand in the cavity of
 uranyl-complexed <i>p</i>-phenyltetrahomodioxacalix[4]arene
;
_journal_coeditor_code DN1098
_journal_issue 11
_journal_name_full 'Acta Crystallographica Section C'
_journal_page_first m482
_journal_page_last m484
_journal_paper_doi 10.1107/S0108270105030581
_journal_volume 61
_journal_year 2005
_chemical_formula_iupac '(C18 H38 N2 O6) [U (C54 H40 O6) O2], 3C2 H6 O S'
_chemical_formula_moiety 'C18 H38 N2 O6 2+, C54 H40 O8 U 2-, 3C2 H6 O S'
_chemical_formula_sum 'C78 H96 N2 O17 S3 U'
_chemical_formula_weight 1667.78
_chemical_name_systematic
;
4,7,13,16,21,24-hexaoxa-1,10-diazoniabicyclo[8.8.8]hexacosane
[7,13,21,27-tetraphenyl-3,17-
dioxapentacyclo[23.3.1.1^5,9^.1^11,15^.1^9,23^]ditriaconta-
1(29),5,7,9(30),11(31),12,14,19(32),20,22,25,27-dodecaene-29,30,31,32-
tetraolato]dioxouranium dimethylsulfoxide trisolvate
;
_space_group_IT_number 14
_symmetry_cell_setting monoclinic
_symmetry_space_group_name_Hall '-P 2yn'
_symmetry_space_group_name_H-M 'P 1 21/n 1'
_atom_sites_solution_hydrogens geom
_atom_sites_solution_primary direct
_atom_sites_solution_secondary difmap
_audit_creation_method SHELXL-97
_cell_angle_alpha 90.00
_cell_angle_beta 106.169(3)
_cell_angle_gamma 90.00
_cell_formula_units_Z 4
_cell_length_a 14.8955(5)
_cell_length_b 20.3681(10)
_cell_length_c 24.9276(11)
_cell_measurement_reflns_used 190557
_cell_measurement_temperature 100(2)
_cell_measurement_theta_max 25.68
_cell_measurement_theta_min 2.91
_cell_volume 7263.7(5)
_computing_cell_refinement 'HKL2000 (Otwinowski & Minor, 1997)'
_computing_data_collection 'COLLECT (Hooft, 1998)'
_computing_data_reduction 'HKL2000 (Otwinowski & Minor, 1997)'
_computing_molecular_graphics 'SHELXTL (Bruker, 1999)'
_computing_publication_material 'SHELXTL (Bruker, 1999); PLATON (Spek, 2003)'
_computing_structure_refinement 'SHELXL97 (Sheldrick, 1997)'
_computing_structure_solution 'SHELXS97 (Sheldrick, 1997)'
_diffrn_ambient_temperature 100(2)
_diffrn_measured_fraction_theta_full 0.994
_diffrn_measured_fraction_theta_max 0.994
_diffrn_measurement_device_type 'Nonius KappaCCD area-detector diffractometer'
_diffrn_measurement_method 'two \f and three \w scans with 2\% steps'
_diffrn_radiation_monochromator graphite
_diffrn_radiation_source 'fine-focus sealed tube'
_diffrn_radiation_type MoK\a
_diffrn_radiation_wavelength 0.71073
_diffrn_reflns_av_R_equivalents 0.0822
_diffrn_reflns_av_sigmaI/netI 0.0472
_diffrn_reflns_limit_h_max 18
_diffrn_reflns_limit_h_min 0
_diffrn_reflns_limit_k_max 24
_diffrn_reflns_limit_k_min 0
_diffrn_reflns_limit_l_max 29
_diffrn_reflns_limit_l_min -30
_diffrn_reflns_number 190557
_diffrn_reflns_theta_full 25.68
_diffrn_reflns_theta_max 25.68
_diffrn_reflns_theta_min 2.91
_diffrn_standards_decay_% 0
_diffrn_standards_interval_time 0
_diffrn_standards_number 0
_exptl_absorpt_coefficient_mu 2.392
_exptl_absorpt_correction_T_max 0.787
_exptl_absorpt_correction_T_min 0.603
_exptl_absorpt_correction_type refdelf
_exptl_absorpt_process_details '[DELABS in PLATON (Spek, 2003)]'
_exptl_crystal_colour 'translucent light orange'
_exptl_crystal_density_diffrn 1.525
_exptl_crystal_description irregular
_exptl_crystal_F_000 3416
_exptl_crystal_size_max 0.15
_exptl_crystal_size_mid 0.14
_exptl_crystal_size_min 0.10
_refine_diff_density_max 2.536
_refine_diff_density_min -1.257
_refine_ls_extinction_method none
_refine_ls_goodness_of_fit_ref 1.036
_refine_ls_hydrogen_treatment mixed
_refine_ls_matrix_type full
_refine_ls_number_parameters 922
_refine_ls_number_reflns 13724
_refine_ls_number_restraints 24
_refine_ls_restrained_S_all 1.040
_refine_ls_R_factor_all 0.0745
_refine_ls_R_factor_gt 0.0524
_refine_ls_shift/su_max 0.001
_refine_ls_shift/su_mean 0.000
_refine_ls_structure_factor_coef Fsqd
_refine_ls_weighting_details 'calc w=1/[\s^2^(Fo^2^)+(0.0659P)^2^+43.6206P] where P=(Fo^2^+2Fc^2^)/3'
_refine_ls_weighting_scheme calc
_refine_ls_wR_factor_gt 0.1348
_refine_ls_wR_factor_ref 0.1458
_reflns_number_gt 10606
_reflns_number_total 13724
_reflns_threshold_expression I>2\s(I)
_cod_data_source_file dn1098.cif
_cod_data_source_block I
_cod_original_sg_symbol_H-M 'P 21/n'
_cod_database_code 2015119
_cod_database_fobs_code 2015119

loop_
_symmetry_equiv_pos_as_xyz
'x, y, z'
'-x+1/2, y+1/2, -z+1/2'
'-x, -y, -z'
'x-1/2, -y-1/2, z-1/2'

loop_
_atom_site_label
_atom_site_fract_x
_atom_site_fract_y
_atom_site_fract_z
_atom_site_U_iso_or_equiv
_atom_site_adp_type
_atom_site_calc_flag
_atom_site_refinement_flags
_atom_site_occupancy
_atom_site_disorder_assembly
_atom_site_disorder_group
_atom_site_type_symbol
U1 0.133598(17) 0.197090(12) 0.733296(10) 0.02805(9) Uani d . 1 . . U
O1 0.1595(3) 0.2436(2) 0.65541(19) 0.0309(10) Uani d . 1 . . O
O2 0.2491(3) 0.1270(2) 0.72441(19) 0.0300(10) Uani d . 1 . . O
O3 0.3193(3) 0.1112(2) 0.8521(2) 0.0340(11) Uani d . 1 . . O
O4 0.1042(3) 0.1428(2) 0.80646(19) 0.0326(10) Uani d . 1 . . O
O5 0.0179(3) 0.2667(2) 0.7371(2) 0.0327(10) Uani d . 1 . . O
O6 0.1136(3) 0.3802(2) 0.69426(19) 0.0304(10) Uani d . 1 . . O
O7 0.0498(3) 0.1455(2) 0.6863(2) 0.0327(10) Uani d . 1 . . O
O8 0.2174(3) 0.2492(2) 0.77825(19) 0.0303(10) Uani d . 1 . . O
O9 0.5468(3) 0.4694(2) 0.87159(19) 0.0344(11) Uani d . 1 . . O
O10 0.5854(3) 0.4563(2) 0.9848(2) 0.0385(11) Uani d . 1 . . O
O11 0.4547(3) 0.3050(2) 0.8434(2) 0.0360(11) Uani d . 1 . . O
O12 0.5374(4) 0.2580(2) 0.9560(2) 0.0402(12) Uani d . 1 . . O
O13 0.2757(3) 0.4412(2) 0.8601(2) 0.0347(11) Uani d . 1 . . O
O14 0.3311(3) 0.3800(2) 0.9650(2) 0.0367(11) Uani d . 1 . . O
N1 0.4032(4) 0.4243(3) 0.7919(2) 0.0316(12) Uani d . 1 . . N
H1 0.417(5) 0.413(4) 0.829(3) 0.038 Uiso d . 1 . . H
N2 0.5027(4) 0.3527(3) 1.0346(3) 0.0370(14) Uani d . 1 . . N
H2 0.482(5) 0.361(4) 0.996(3) 0.044 Uiso d . 1 . . H
C1 0.2074(5) 0.3485(3) 0.6339(3) 0.0295(14) Uani d . 1 . . C
C2 0.2244(5) 0.2813(3) 0.6437(3) 0.0326(15) Uani d . 1 . . C
C3 0.3077(5) 0.2537(3) 0.6364(3) 0.0308(14) Uani d . 1 . . C
C4 0.3724(5) 0.2945(3) 0.6226(3) 0.0315(15) Uani d . 1 . . C
H4 0.4274 0.2763 0.6185 0.038 Uiso calc R 1 . . H
C5 0.3579(5) 0.3623(3) 0.6145(3) 0.0330(15) Uani d . 1 . . C
C6 0.2723(5) 0.3881(3) 0.6195(3) 0.0332(15) Uani d . 1 . . C
H6 0.2596 0.4325 0.6130 0.040 Uiso calc R 1 . . H
C7 0.4276(5) 0.4055(4) 0.5981(3) 0.0370(16) Uani d . 1 . . C
C8 0.4368(5) 0.4713(4) 0.6129(3) 0.0440(18) Uani d . 1 . . C
H8 0.4001 0.4886 0.6342 0.053 Uiso calc R 1 . . H
C9 0.4981(6) 0.5115(4) 0.5971(4) 0.050(2) Uani d . 1 . . C
H9 0.5009 0.5558 0.6067 0.060 Uiso calc R 1 . . H
C10 0.5557(6) 0.4876(4) 0.5673(4) 0.057(2) Uani d . 1 . . C
H10 0.5981 0.5151 0.5571 0.068 Uiso calc R 1 . . H
C11 0.5496(6) 0.4216(4) 0.5525(4) 0.059(2) Uani d . 1 . . C
H11 0.5884 0.4050 0.5322 0.070 Uiso calc R 1 . . H
C12 0.4878(5) 0.3808(4) 0.5671(4) 0.047(2) Uani d . 1 . . C
H12 0.4848 0.3367 0.5569 0.057 Uiso calc R 1 . . H
C13 0.3232(5) 0.1800(3) 0.6399(3) 0.0316(15) Uani d . 1 . . C
H13A 0.2626 0.1588 0.6317 0.038 Uiso calc R 1 . . H
H13B 0.3513 0.1674 0.6107 0.038 Uiso calc R 1 . . H
C14 0.3832(5) 0.1527(3) 0.6944(3) 0.0295(14) Uani d . 1 . . C
C15 0.3403(5) 0.1266(3) 0.7337(3) 0.0302(14) Uani d . 1 . . C
C16 0.3987(5) 0.0956(3) 0.7823(3) 0.0297(14) Uani d . 1 . . C
C17 0.4947(5) 0.0936(3) 0.7903(3) 0.0310(14) Uani d . 1 . . C
H17 0.5320 0.0744 0.8227 0.037 Uiso calc R 1 . . H
C18 0.5378(5) 0.1195(3) 0.7514(3) 0.0317(15) Uani d . 1 . . C
C19 0.4805(5) 0.1485(3) 0.7043(3) 0.0311(14) Uani d . 1 . . C
H19 0.5074 0.1660 0.6780 0.037 Uiso calc R 1 . . H
C20 0.6403(5) 0.1103(3) 0.7599(3) 0.0343(15) Uani d . 1 . . C
C21 0.6723(5) 0.0895(4) 0.7153(3) 0.0401(17) Uani d . 1 . . C
H21 0.6299 0.0825 0.6805 0.048 Uiso calc R 1 . . H
C22 0.7681(5) 0.0790(4) 0.7223(4) 0.0440(18) Uani d . 1 . . C
H22 0.7890 0.0650 0.6924 0.053 Uiso calc R 1 . . H
C23 0.8313(5) 0.0895(4) 0.7741(3) 0.0443(18) Uani d . 1 . . C
H23 0.8949 0.0831 0.7790 0.053 Uiso calc R 1 . . H
C24 0.8000(5) 0.1093(4) 0.8180(3) 0.0428(18) Uani d . 1 . . C
H24 0.8426 0.1159 0.8527 0.051 Uiso calc R 1 . . H
C25 0.7043(5) 0.1199(4) 0.8113(3) 0.0362(16) Uani d . 1 . . C
H25 0.6839 0.1334 0.8416 0.043 Uiso calc R 1 . . H
C26 0.3560(5) 0.0631(3) 0.8219(3) 0.0309(14) Uani d . 1 . . C
H26A 0.3061 0.0343 0.8017 0.037 Uiso calc R 1 . . H
H26B 0.4025 0.0366 0.8479 0.037 Uiso calc R 1 . . H
C27 0.2587(5) 0.0808(3) 0.8806(3) 0.0335(15) Uani d . 1 . . C
H27A 0.2958 0.0565 0.9126 0.040 Uiso calc R 1 . . H
H27B 0.2176 0.0500 0.8557 0.040 Uiso calc R 1 . . H
C28 0.2017(4) 0.1313(3) 0.8995(3) 0.0308(14) Uani d . 1 . . C
C29 0.1240(5) 0.1597(3) 0.8601(3) 0.0313(15) Uani d . 1 . . C
C30 0.0676(5) 0.2032(3) 0.8805(3) 0.0310(14) Uani d . 1 . . C
C31 0.0915(5) 0.2201(3) 0.9360(3) 0.0339(15) Uani d . 1 . . C
H31 0.0526 0.2486 0.9482 0.041 Uiso calc R 1 . . H
C32 0.1724(5) 0.1961(3) 0.9754(3) 0.0334(15) Uani d . 1 . . C
C33 0.2247(5) 0.1503(3) 0.9549(3) 0.0326(15) Uani d . 1 . . C
H33 0.2773 0.1318 0.9796 0.039 Uiso calc R 1 . . H
C34 0.2042(5) 0.2203(3) 1.0340(3) 0.0338(15) Uani d . 1 . . C
C35 0.1487(5) 0.2640(4) 1.0547(3) 0.0394(17) Uani d . 1 . . C
H35 0.0885 0.2738 1.0332 0.047 Uiso calc R 1 . . H
C36 0.1827(6) 0.2929(4) 1.1070(3) 0.047(2) Uani d . 1 . . C
H36 0.1454 0.3224 1.1195 0.056 Uiso calc R 1 . . H
C37 0.2712(6) 0.2783(4) 1.1406(3) 0.0463(19) Uani d . 1 . . C
H37 0.2943 0.2986 1.1751 0.056 Uiso calc R 1 . . H
C38 0.3250(5) 0.2328(4) 1.1218(3) 0.0403(17) Uani d . 1 . . C
H38 0.3833 0.2208 1.1448 0.048 Uiso calc R 1 . . H
C39 0.2928(5) 0.2050(3) 1.0693(3) 0.0385(16) Uani d . 1 . . C
H39 0.3307 0.1756 1.0571 0.046 Uiso calc R 1 . . H
C40 -0.0212(5) 0.2319(3) 0.8402(3) 0.0342(15) Uani d . 1 . . C
H40A -0.0394 0.2044 0.8071 0.041 Uiso calc R 1 . . H
H40B -0.0713 0.2305 0.8580 0.041 Uiso calc R 1 . . H
C41 -0.0098(4) 0.3020(3) 0.8225(3) 0.0309(14) Uani d . 1 . . C
C42 0.0088(4) 0.3158(3) 0.7709(3) 0.0287(14) Uani d . 1 . . C
C43 0.0144(4) 0.3821(3) 0.7552(3) 0.0295(14) Uani d . 1 . . C
C44 0.0043(5) 0.4320(3) 0.7914(3) 0.0321(15) Uani d . 1 . . C
H44 0.0084 0.4753 0.7806 0.038 Uiso calc R 1 . . H
C45 -0.0114(5) 0.4204(3) 0.8425(3) 0.0327(15) Uani d . 1 . . C
C46 -0.0197(4) 0.3535(3) 0.8566(3) 0.0306(14) Uani d . 1 . . C
H46 -0.0322 0.3439 0.8903 0.037 Uiso calc R 1 . . H
C47 -0.0213(5) 0.4727(3) 0.8816(3) 0.0333(15) Uani d . 1 . . C
C48 0.0452(5) 0.5230(4) 0.8967(3) 0.0409(17) Uani d . 1 . . C
H48 0.0964 0.5238 0.8823 0.049 Uiso calc R 1 . . H
C49 0.0338(6) 0.5718(4) 0.9335(3) 0.0410(18) Uani d . 1 . . C
H49 0.0769 0.6060 0.9423 0.049 Uiso calc R 1 . . H
C50 -0.0392(6) 0.5709(4) 0.9571(3) 0.0418(18) Uani d . 1 . . C
H50 -0.0442 0.6031 0.9826 0.050 Uiso calc R 1 . . H
C51 -0.1053(6) 0.5215(4) 0.9426(3) 0.0418(17) Uani d . 1 . . C
H51 -0.1556 0.5207 0.9578 0.050 Uiso calc R 1 . . H
C52 -0.0966(5) 0.4727(4) 0.9049(3) 0.0376(16) Uani d . 1 . . C
H52 -0.1414 0.4398 0.8952 0.045 Uiso calc R 1 . . H
C53 0.0234(5) 0.3969(3) 0.6982(3) 0.0325(15) Uani d . 1 . . C
H53A -0.0232 0.3722 0.6706 0.039 Uiso calc R 1 . . H
H53B 0.0121 0.4432 0.6902 0.039 Uiso calc R 1 . . H
C54 0.1159(5) 0.3771(3) 0.6374(3) 0.0314(15) Uani d . 1 . . C
H54A 0.1083 0.4208 0.6213 0.038 Uiso calc R 1 . . H
H54B 0.0647 0.3501 0.6161 0.038 Uiso calc R 1 . . H
C55 0.4382(5) 0.4925(3) 0.7859(3) 0.0346(15) Uani d . 1 . . C
H55A 0.4011 0.5243 0.7993 0.042 Uiso calc R 1 . . H
H55B 0.4317 0.5016 0.7468 0.042 Uiso calc R 1 . . H
C56 0.5394(5) 0.4988(3) 0.8187(3) 0.0329(15) Uani d . 1 . . C
H56A 0.5793 0.4762 0.7998 0.039 Uiso calc R 1 . . H
H56B 0.5577 0.5446 0.8232 0.039 Uiso calc R 1 . . H
C57 0.6411(5) 0.4597(4) 0.9036(3) 0.0414(17) Uani d . 1 . . C
H57A 0.6719 0.5017 0.9137 0.050 Uiso calc R 1 . . H
H57B 0.6749 0.4352 0.8821 0.050 Uiso calc R 1 . . H
C58 0.6401(5) 0.4224(4) 0.9552(3) 0.0413(17) Uani d . 1 . . C
H58A 0.6142 0.3790 0.9449 0.050 Uiso calc R 1 . . H
H58B 0.7035 0.4173 0.9789 0.050 Uiso calc R 1 . . H
C59 0.6141(5) 0.4482(4) 1.0441(3) 0.0395(17) Uani d . 1 . . C
H59A 0.5790 0.4782 1.0608 0.047 Uiso calc R 1 . . H
H59B 0.6798 0.4593 1.0582 0.047 Uiso calc R 1 . . H
C60 0.5992(5) 0.3788(4) 1.0613(3) 0.0417(18) Uani d . 1 . . C
H60A 0.6444 0.3503 1.0515 0.050 Uiso calc R 1 . . H
H60B 0.6109 0.3774 1.1015 0.050 Uiso calc R 1 . . H
C61 0.4524(5) 0.3741(3) 0.7667(3) 0.0351(16) Uani d . 1 . . C
H61A 0.5190 0.3831 0.7782 0.042 Uiso calc R 1 . . H
H61B 0.4310 0.3775 0.7264 0.042 Uiso calc R 1 . . H
C62 0.4355(5) 0.3051(3) 0.7841(3) 0.0344(15) Uani d . 1 . . C
H62A 0.3712 0.2923 0.7669 0.041 Uiso calc R 1 . . H
H62B 0.4762 0.2744 0.7725 0.041 Uiso calc R 1 . . H
C63 0.4423(6) 0.2394(3) 0.8621(3) 0.0388(17) Uani d . 1 . . C
H63A 0.4915 0.2111 0.8568 0.047 Uiso calc R 1 . . H
H63B 0.3828 0.2219 0.8402 0.047 Uiso calc R 1 . . H
C64 0.4450(5) 0.2404(4) 0.9226(3) 0.0369(16) Uani d . 1 . . C
H64A 0.3999 0.2719 0.9285 0.044 Uiso calc R 1 . . H
H64B 0.4284 0.1974 0.9336 0.044 Uiso calc R 1 . . H
C65 0.5535(6) 0.2407(4) 1.0129(3) 0.0437(18) Uani d . 1 . . C
H65A 0.6193 0.2468 1.0318 0.052 Uiso calc R 1 . . H
H65B 0.5392 0.1945 1.0152 0.052 Uiso calc R 1 . . H
C66 0.4960(6) 0.2804(3) 1.0429(3) 0.0407(17) Uani d . 1 . . C
H66A 0.4310 0.2671 1.0294 0.049 Uiso calc R 1 . . H
H66B 0.5171 0.2707 1.0825 0.049 Uiso calc R 1 . . H
C67 0.2984(5) 0.4204(4) 0.7684(3) 0.0352(16) Uani d . 1 . . C
H67A 0.2790 0.3748 0.7673 0.042 Uiso calc R 1 . . H
H67B 0.2808 0.4370 0.7304 0.042 Uiso calc R 1 . . H
C68 0.2480(5) 0.4596(3) 0.8030(3) 0.0338(15) Uani d . 1 . . C
H68A 0.2607 0.5059 0.7999 0.041 Uiso calc R 1 . . H
H68B 0.1811 0.4529 0.7882 0.041 Uiso calc R 1 . . H
C69 0.2430(5) 0.3770(3) 0.8696(3) 0.0368(16) Uani d . 1 . . C
H69A 0.2852 0.3438 0.8629 0.044 Uiso calc R 1 . . H
H69B 0.1815 0.3694 0.8442 0.044 Uiso calc R 1 . . H
C70 0.2384(5) 0.3727(4) 0.9287(3) 0.0381(16) Uani d . 1 . . C
H70A 0.1983 0.4071 0.9361 0.046 Uiso calc R 1 . . H
H70B 0.2127 0.3306 0.9351 0.046 Uiso calc R 1 . . H
C71 0.3332(5) 0.3732(4) 1.0223(3) 0.0370(16) Uani d . 1 . . C
H71A 0.3168 0.3288 1.0299 0.044 Uiso calc R 1 . . H
H71B 0.2891 0.4032 1.0315 0.044 Uiso calc R 1 . . H
C72 0.4311(5) 0.3890(4) 1.0561(3) 0.0395(17) Uani d . 1 . . C
H72A 0.4387 0.3771 1.0948 0.047 Uiso calc R 1 . . H
H72B 0.4416 0.4359 1.0546 0.047 Uiso calc R 1 . . H
S1 0.73142(17) 0.35714(13) 0.75263(11) 0.0609(6) Uani d . 1 . . S
S2 0.3033(2) 0.22662(13) 0.47080(12) 0.0747(8) Uani d U 1 . . S
S3 0.90902(15) 0.48657(10) 0.56530(9) 0.0476(5) Uani d . 1 . . S
O15 0.6919(4) 0.3921(3) 0.7943(2) 0.0563(15) Uani d . 1 . . O
O16 0.3995(7) 0.2231(5) 0.4860(4) 0.113(3) Uani d U 1 . . O
O17 0.9189(4) 0.4341(3) 0.5261(3) 0.0543(15) Uani d . 1 . . O
C73 0.6319(9) 0.3254(7) 0.7019(6) 0.100(4) Uani d U 1 . . C
H73A 0.6065 0.2892 0.7175 0.150 Uiso calc R 1 . . H
H73B 0.6500 0.3107 0.6698 0.150 Uiso calc R 1 . . H
H73C 0.5854 0.3592 0.6909 0.150 Uiso calc R 1 . . H
C74 0.7603(8) 0.4178(6) 0.7100(4) 0.077(3) Uani d . 1 . . C
H74A 0.7075 0.4462 0.6957 0.116 Uiso calc R 1 . . H
H74B 0.7769 0.3973 0.6794 0.116 Uiso calc R 1 . . H
H74C 0.8122 0.4432 0.7316 0.116 Uiso calc R 1 . . H
C75 0.2515(7) 0.2116(4) 0.3979(4) 0.059(2) Uani d . 1 . . C
H75A 0.2766 0.2419 0.3764 0.088 Uiso calc R 1 . . H
H75B 0.1851 0.2174 0.3893 0.088 Uiso calc R 1 . . H
H75C 0.2652 0.1675 0.3891 0.088 Uiso calc R 1 . . H
C76 0.2664(7) 0.3096(5) 0.4696(4) 0.063(3) Uani d . 1 . . C
H76A 0.2790 0.3257 0.5071 0.095 Uiso calc R 1 . . H
H76B 0.2006 0.3122 0.4516 0.095 Uiso calc R 1 . . H
H76C 0.2997 0.3357 0.4494 0.095 Uiso calc R 1 . . H
C77 0.7908(7) 0.4913(6) 0.5635(5) 0.076(3) Uani d U 1 . . C
H77A 0.7535 0.4964 0.5256 0.114 Uiso calc R 1 . . H
H77B 0.7813 0.5284 0.5851 0.114 Uiso calc R 1 . . H
H77C 0.7728 0.4518 0.5789 0.114 Uiso calc R 1 . . H
C78 0.9180(8) 0.5643(5) 0.5352(5) 0.069(3) Uani d . 1 . . C
H78A 0.9792 0.5690 0.5300 0.103 Uiso calc R 1 . . H
H78B 0.9080 0.5983 0.5596 0.103 Uiso calc R 1 . . H
H78C 0.8717 0.5676 0.4998 0.103 Uiso calc R 1 . . H

loop_
_atom_site_aniso_label
_atom_site_aniso_U_11
_atom_site_aniso_U_22
_atom_site_aniso_U_33
_atom_site_aniso_U_12
_atom_site_aniso_U_13
_atom_site_aniso_U_23
U1 0.03056(14) 0.02163(13) 0.03134(14) -0.00021(10) 0.00758(10) -0.00186(11)
O1 0.031(2) 0.030(2) 0.033(2) -0.0069(19) 0.010(2) -0.001(2)
O2 0.031(2) 0.023(2) 0.034(2) 0.0076(18) 0.008(2) -0.0026(19)
O3 0.039(3) 0.024(2) 0.043(3) -0.0015(19) 0.019(2) -0.002(2)
O4 0.037(3) 0.028(2) 0.034(3) -0.004(2) 0.014(2) -0.001(2)
O5 0.029(2) 0.027(2) 0.041(3) 0.0067(19) 0.006(2) -0.004(2)
O6 0.037(3) 0.020(2) 0.034(2) -0.0029(19) 0.009(2) 0.0034(19)
O7 0.031(2) 0.028(2) 0.038(3) 0.0005(19) 0.008(2) -0.002(2)
O8 0.033(2) 0.025(2) 0.033(2) 0.0010(19) 0.010(2) 0.0000(19)
O9 0.036(3) 0.033(3) 0.034(3) -0.001(2) 0.010(2) 0.002(2)
O10 0.044(3) 0.035(3) 0.035(3) 0.003(2) 0.009(2) 0.002(2)
O11 0.044(3) 0.025(2) 0.038(3) -0.005(2) 0.009(2) -0.003(2)
O12 0.045(3) 0.036(3) 0.036(3) -0.003(2) 0.006(2) 0.001(2)
O13 0.036(3) 0.031(3) 0.037(3) -0.008(2) 0.009(2) 0.000(2)
O14 0.036(3) 0.041(3) 0.032(3) -0.003(2) 0.007(2) 0.001(2)
N1 0.036(3) 0.027(3) 0.032(3) -0.005(2) 0.008(3) -0.003(2)
N2 0.048(4) 0.026(3) 0.033(3) -0.001(3) 0.006(3) -0.002(2)
C1 0.038(4) 0.027(3) 0.024(3) -0.002(3) 0.009(3) -0.005(3)
C2 0.038(4) 0.033(4) 0.028(3) -0.005(3) 0.011(3) -0.001(3)
C3 0.030(3) 0.038(4) 0.024(3) 0.001(3) 0.007(3) 0.001(3)
C4 0.030(3) 0.028(4) 0.036(4) 0.008(3) 0.009(3) -0.001(3)
C5 0.036(4) 0.031(4) 0.034(4) -0.001(3) 0.013(3) -0.004(3)
C6 0.044(4) 0.022(3) 0.033(4) 0.002(3) 0.009(3) -0.005(3)
C7 0.033(4) 0.039(4) 0.039(4) 0.002(3) 0.010(3) 0.000(3)
C8 0.044(4) 0.036(4) 0.055(5) 0.007(3) 0.018(4) 0.001(4)
C9 0.046(4) 0.029(4) 0.081(6) -0.001(3) 0.027(4) -0.005(4)
C10 0.052(5) 0.039(5) 0.090(7) -0.008(4) 0.038(5) 0.000(4)
C11 0.061(5) 0.043(5) 0.088(7) 0.006(4) 0.048(5) -0.004(5)
C12 0.047(4) 0.032(4) 0.071(6) -0.002(3) 0.030(4) -0.002(4)
C13 0.037(4) 0.030(4) 0.026(3) 0.004(3) 0.008(3) -0.002(3)
C14 0.034(4) 0.021(3) 0.033(3) 0.001(3) 0.008(3) -0.004(3)
C15 0.032(4) 0.023(3) 0.037(4) 0.003(3) 0.011(3) 0.000(3)
C16 0.037(4) 0.018(3) 0.036(4) 0.001(3) 0.012(3) -0.004(3)
C17 0.037(4) 0.022(3) 0.033(4) 0.005(3) 0.009(3) 0.000(3)
C18 0.036(4) 0.025(3) 0.036(4) 0.001(3) 0.013(3) -0.002(3)
C19 0.037(4) 0.023(3) 0.035(4) 0.003(3) 0.012(3) -0.001(3)
C20 0.039(4) 0.021(3) 0.043(4) 0.001(3) 0.013(3) 0.001(3)
C21 0.037(4) 0.044(4) 0.041(4) -0.001(3) 0.014(3) 0.000(3)
C22 0.045(4) 0.038(4) 0.053(5) 0.010(3) 0.021(4) 0.004(4)
C23 0.035(4) 0.039(4) 0.061(5) 0.004(3) 0.017(4) 0.000(4)
C24 0.034(4) 0.045(5) 0.047(4) -0.002(3) 0.009(3) 0.002(4)
C25 0.035(4) 0.034(4) 0.041(4) 0.004(3) 0.013(3) -0.003(3)
C26 0.031(3) 0.025(3) 0.034(4) 0.004(3) 0.005(3) -0.001(3)
C27 0.036(4) 0.027(4) 0.042(4) 0.001(3) 0.016(3) 0.003(3)
C28 0.029(3) 0.026(3) 0.039(4) -0.001(3) 0.013(3) 0.004(3)
C29 0.036(4) 0.023(3) 0.042(4) -0.007(3) 0.021(3) 0.001(3)
C30 0.034(3) 0.018(3) 0.043(4) 0.000(3) 0.013(3) 0.001(3)
C31 0.036(4) 0.024(3) 0.044(4) 0.001(3) 0.015(3) 0.000(3)
C32 0.035(4) 0.029(3) 0.037(4) 0.003(3) 0.011(3) 0.004(3)
C33 0.036(4) 0.026(3) 0.037(4) 0.000(3) 0.012(3) 0.005(3)
C34 0.041(4) 0.023(3) 0.040(4) -0.002(3) 0.016(3) 0.002(3)
C35 0.043(4) 0.038(4) 0.039(4) 0.005(3) 0.013(3) 0.003(3)
C36 0.060(5) 0.041(5) 0.041(4) 0.016(4) 0.016(4) 0.001(3)
C37 0.064(5) 0.032(4) 0.040(4) 0.008(4) 0.009(4) 0.001(3)
C38 0.037(4) 0.035(4) 0.045(4) 0.008(3) 0.006(3) 0.004(3)
C39 0.042(4) 0.028(4) 0.044(4) 0.003(3) 0.010(3) 0.001(3)
C40 0.036(4) 0.029(4) 0.041(4) 0.000(3) 0.015(3) -0.001(3)
C41 0.029(3) 0.025(3) 0.037(4) 0.003(3) 0.008(3) -0.001(3)
C42 0.022(3) 0.028(4) 0.035(4) 0.001(2) 0.007(3) 0.000(3)
C43 0.030(3) 0.019(3) 0.036(4) 0.006(3) 0.004(3) 0.003(3)
C44 0.036(4) 0.022(3) 0.037(4) -0.002(3) 0.008(3) 0.003(3)
C45 0.031(3) 0.026(4) 0.042(4) 0.001(3) 0.011(3) 0.000(3)
C46 0.030(3) 0.023(3) 0.040(4) 0.001(3) 0.011(3) 0.004(3)
C47 0.041(4) 0.025(3) 0.034(4) 0.006(3) 0.010(3) 0.001(3)
C48 0.048(4) 0.035(4) 0.043(4) -0.003(3) 0.016(4) 0.000(3)
C49 0.061(5) 0.026(4) 0.036(4) -0.005(3) 0.014(4) 0.000(3)
C50 0.058(5) 0.028(4) 0.038(4) 0.009(3) 0.010(4) -0.004(3)
C51 0.048(4) 0.039(4) 0.043(4) 0.009(3) 0.019(4) 0.000(3)
C52 0.036(4) 0.034(4) 0.044(4) 0.005(3) 0.013(3) 0.002(3)
C53 0.033(4) 0.031(4) 0.033(4) -0.003(3) 0.007(3) -0.006(3)
C54 0.044(4) 0.014(3) 0.036(4) 0.006(3) 0.012(3) -0.001(3)
C55 0.041(4) 0.025(4) 0.038(4) -0.003(3) 0.011(3) 0.001(3)
C56 0.036(4) 0.027(4) 0.036(4) -0.002(3) 0.011(3) -0.001(3)
C57 0.036(4) 0.042(4) 0.046(4) -0.002(3) 0.011(3) -0.006(3)
C58 0.042(4) 0.038(4) 0.042(4) 0.003(3) 0.011(3) -0.001(3)
C59 0.046(4) 0.036(4) 0.036(4) -0.003(3) 0.010(3) -0.004(3)
C60 0.050(5) 0.038(4) 0.033(4) -0.001(3) 0.005(3) -0.001(3)
C61 0.036(4) 0.033(4) 0.036(4) 0.005(3) 0.010(3) -0.002(3)
C62 0.037(4) 0.032(4) 0.034(4) 0.001(3) 0.010(3) -0.005(3)
C63 0.052(4) 0.022(3) 0.038(4) 0.002(3) 0.006(3) 0.002(3)
C64 0.042(4) 0.028(4) 0.036(4) -0.002(3) 0.005(3) -0.003(3)
C65 0.054(5) 0.035(4) 0.038(4) 0.004(3) 0.005(4) 0.002(3)
C66 0.056(5) 0.024(4) 0.039(4) -0.003(3) 0.009(4) 0.002(3)
C67 0.029(4) 0.033(4) 0.041(4) 0.001(3) 0.004(3) -0.002(3)
C68 0.035(4) 0.030(4) 0.037(4) 0.001(3) 0.012(3) 0.001(3)
C69 0.047(4) 0.027(4) 0.033(4) 0.000(3) 0.006(3) -0.006(3)
C70 0.036(4) 0.034(4) 0.041(4) 0.001(3) 0.006(3) 0.002(3)
C71 0.041(4) 0.032(4) 0.037(4) 0.000(3) 0.009(3) -0.001(3)
C72 0.051(4) 0.033(4) 0.030(4) 0.004(3) 0.003(3) -0.002(3)
S1 0.0542(13) 0.0646(15) 0.0661(15) 0.0134(11) 0.0205(11) -0.0112(12)
S2 0.0722(16) 0.0530(14) 0.0792(17) 0.0167(12) -0.0115(13) -0.0111(12)
S3 0.0528(12) 0.0385(11) 0.0481(11) -0.0042(9) 0.0084(9) -0.0026(9)
O15 0.054(4) 0.063(4) 0.052(3) 0.010(3) 0.017(3) -0.008(3)
O16 0.107(5) 0.113(5) 0.118(5) 0.000(4) 0.029(4) 0.002(4)
O17 0.053(3) 0.050(4) 0.062(4) -0.009(3) 0.018(3) -0.011(3)
C73 0.096(6) 0.107(6) 0.103(6) -0.006(4) 0.035(4) -0.024(4)
C74 0.080(7) 0.093(9) 0.063(6) 0.015(6) 0.027(6) -0.010(6)
C75 0.069(6) 0.040(5) 0.073(6) -0.006(4) 0.030(5) -0.012(4)
C76 0.082(7) 0.057(6) 0.040(5) 0.012(5) 0.001(5) -0.007(4)
C77 0.076(5) 0.075(5) 0.084(5) -0.008(4) 0.033(4) -0.014(4)
C78 0.089(7) 0.043(5) 0.085(7) 0.013(5) 0.041(6) 0.013(5)

loop_
_atom_type_symbol
_atom_type_description
_atom_type_scat_dispersion_real
_atom_type_scat_dispersion_imag
_atom_type_scat_source
C C 0.0033 0.0016 'International Tables Vol C Tables 4.2.6.8 and 6.1.1.4'
H H 0.0000 0.0000 'International Tables Vol C Tables 4.2.6.8 and 6.1.1.4'
N N 0.0061 0.0033 'International Tables Vol C Tables 4.2.6.8 and 6.1.1.4'
O O 0.0106 0.0060 'International Tables Vol C Tables 4.2.6.8 and 6.1.1.4'
U U -9.6767 9.6646 'International Tables Vol C Tables 4.2.6.8 and 6.1.1.4'
S S 0.1246 0.1234 'International Tables Vol C Tables 4.2.6.8 and 6.1.1.4'

loop_
_geom_angle_atom_site_label_1
_geom_angle_atom_site_label_2
_geom_angle_atom_site_label_3
_geom_angle
_geom_angle_publ_flag
O1 U1 O2 82.39(16) yes
O2 U1 O4 95.26(16) yes
O4 U1 O5 87.27(17) yes
O5 U1 O1 94.96(17) yes
O1 U1 O7 86.57(19) yes
O1 U1 O8 91.88(18) yes
O2 U1 O7 88.67(18) yes
O2 U1 O8 91.10(18) yes
O4 U1 O7 89.09(19) yes
O4 U1 O8 92.46(19) yes
O5 U1 O7 89.69(19) yes
O5 U1 O8 90.47(18) yes
O8 U1 O7 178.4(2) yes
O4 U1 O1 175.10(16) ?
O5 U1 O2 176.96(16) ?
O8 U1 O6 64.62(16) ?
O7 U1 O6 114.34(16) ?
O5 U1 O6 52.70(14) ?
O4 U1 O6 130.92(14) ?
O1 U1 O6 53.34(14) ?
O2 U1 O6 125.93(14) ?
O8 U1 O3 63.94(16) ?
O7 U1 O3 117.02(16) ?
O5 U1 O3 130.20(14) ?
O4 U1 O3 54.70(14) ?
O1 U1 O3 125.76(13) ?
O2 U1 O3 52.83(13) ?
O6 U1 O3 128.47(10) ?
C2 O1 U1 136.9(4) ?
C15 O2 U1 138.9(4) ?
C26 O3 C27 110.4(5) ?
C26 O3 U1 101.8(3) ?
C27 O3 U1 99.2(4) ?
C29 O4 U1 129.9(4) ?
C42 O5 U1 135.1(4) ?
C53 O6 C54 111.4(5) ?
C53 O6 U1 102.9(3) ?
C54 O6 U1 100.7(3) ?
C56 O9 C57 112.8(5) ?
C58 O10 C59 115.6(6) ?
C62 O11 C63 109.3(5) ?
C65 O12 C64 112.7(6) ?
C68 O13 C69 112.8(5) ?
C71 O14 C70 111.7(5) ?
C61 N1 C55 111.4(6) ?
C61 N1 C67 112.2(5) ?
C55 N1 C67 111.1(5) ?
C61 N1 H1 105(5) ?
C55 N1 H1 110(5) ?
C67 N1 H1 107(5) ?
C66 N2 C60 112.4(6) ?
C66 N2 C72 110.6(6) ?
C60 N2 C72 110.6(6) ?
C66 N2 H2 108(5) ?
C60 N2 H2 112(5) ?
C72 N2 H2 103(5) ?
C6 C1 C2 120.7(6) ?
C6 C1 C54 119.9(6) ?
C2 C1 C54 119.4(6) ?
O1 C2 C1 119.7(6) ?
O1 C2 C3 120.9(6) ?
C1 C2 C3 119.2(6) ?
C4 C3 C2 119.1(6) ?
C4 C3 C13 120.1(6) ?
C2 C3 C13 120.6(6) ?
C3 C4 C5 122.3(6) ?
C3 C4 H4 118.8 ?
C5 C4 H4 118.8 ?
C4 C5 C6 117.3(6) ?
C4 C5 C7 121.6(6) ?
C6 C5 C7 121.0(6) ?
C1 C6 C5 121.2(6) ?
C1 C6 H6 119.4 ?
C5 C6 H6 119.4 ?
C8 C7 C12 117.0(7) ?
C8 C7 C5 121.2(7) ?
C12 C7 C5 121.8(7) ?
C9 C8 C7 121.9(8) ?
C9 C8 H8 119.1 ?
C7 C8 H8 119.1 ?
C8 C9 C10 120.9(8) ?
C8 C9 H9 119.5 ?
C10 C9 H9 119.5 ?
C9 C10 C11 118.9(8) ?
C9 C10 H10 120.6 ?
C11 C10 H10 120.6 ?
C12 C11 C10 121.1(8) ?
C12 C11 H11 119.4 ?
C10 C11 H11 119.4 ?
C11 C12 C7 120.2(8) ?
C11 C12 H12 119.9 ?
C7 C12 H12 119.9 ?
C14 C13 C3 117.3(5) ?
C14 C13 H13A 108.0 ?
C3 C13 H13A 108.0 ?
C14 C13 H13B 108.0 ?
C3 C13 H13B 108.0 ?
H13A C13 H13B 107.2 ?
C19 C14 C15 120.0(6) ?
C19 C14 C13 120.2(6) ?
C15 C14 C13 119.6(6) ?
O2 C15 C14 121.3(6) ?
O2 C15 C16 120.6(6) ?
C14 C15 C16 118.0(6) ?
C17 C16 C15 119.6(6) ?
C17 C16 C26 120.7(6) ?
C15 C16 C26 119.6(6) ?
C16 C17 C18 122.8(6) ?
C16 C17 H17 118.6 ?
C18 C17 H17 118.6 ?
C19 C18 C17 117.0(6) ?
C19 C18 C20 122.7(6) ?
C17 C18 C20 120.1(6) ?
C18 C19 C14 122.7(6) ?
C18 C19 H19 118.7 ?
C14 C19 H19 118.7 ?
C25 C20 C21 118.9(7) ?
C25 C20 C18 121.8(6) ?
C21 C20 C18 119.2(6) ?
C20 C21 C22 120.5(7) ?
C20 C21 H21 119.7 ?
C22 C21 H21 119.7 ?
C23 C22 C21 119.7(7) ?
C23 C22 H22 120.2 ?
C21 C22 H22 120.2 ?
C24 C23 C22 119.8(7) ?
C24 C23 H23 120.1 ?
C22 C23 H23 120.1 ?
C23 C24 C25 120.9(7) ?
C23 C24 H24 119.6 ?
C25 C24 H24 119.6 ?
C20 C25 C24 120.2(7) ?
C20 C25 H25 119.9 ?
C24 C25 H25 119.9 ?
O3 C26 C16 110.1(5) ?
O3 C26 H26A 109.6 ?
C16 C26 H26A 109.6 ?
O3 C26 H26B 109.6 ?
C16 C26 H26B 109.6 ?
H26A C26 H26B 108.2 ?
O3 C27 C28 110.5(5) ?
O3 C27 H27A 109.6 ?
C28 C27 H27A 109.6 ?
O3 C27 H27B 109.6 ?
C28 C27 H27B 109.6 ?
H27A C27 H27B 108.1 ?
C33 C28 C29 120.4(6) ?
C33 C28 C27 120.3(6) ?
C29 C28 C27 119.4(6) ?
O4 C29 C30 122.4(6) ?
O4 C29 C28 119.9(6) ?
C30 C29 C28 117.6(6) ?
C31 C30 C29 120.4(6) ?
C31 C30 C40 119.9(6) ?
C29 C30 C40 119.7(6) ?
C30 C31 C32 123.1(6) ?
C30 C31 H31 118.5 ?
C32 C31 H31 118.5 ?
C33 C32 C31 115.4(6) ?
C33 C32 C34 121.5(6) ?
C31 C32 C34 123.0(6) ?
C28 C33 C32 122.9(6) ?
C28 C33 H33 118.6 ?
C32 C33 H33 118.6 ?
C39 C34 C35 117.2(7) ?
C39 C34 C32 121.9(6) ?
C35 C34 C32 120.7(6) ?
C36 C35 C34 120.9(7) ?
C36 C35 H35 119.5 ?
C34 C35 H35 119.5 ?
C37 C36 C35 121.0(7) ?
C37 C36 H36 119.5 ?
C35 C36 H36 119.5 ?
C36 C37 C38 118.7(7) ?
C36 C37 H37 120.6 ?
C38 C37 H37 120.6 ?
C39 C38 C37 120.8(7) ?
C39 C38 H38 119.6 ?
C37 C38 H38 119.6 ?
C38 C39 C34 121.3(7) ?
C38 C39 H39 119.3 ?
C34 C39 H39 119.3 ?
C41 C40 C30 113.8(6) ?
C41 C40 H40A 108.8 ?
C30 C40 H40A 108.8 ?
C41 C40 H40B 108.8 ?
C30 C40 H40B 108.8 ?
H40A C40 H40B 107.7 ?
C46 C41 C42 119.2(6) ?
C46 C41 C40 119.6(6) ?
C42 C41 C40 121.1(6) ?
O5 C42 C43 121.0(6) ?
O5 C42 C41 120.1(6) ?
C43 C42 C41 118.8(6) ?
C44 C43 C42 119.4(6) ?
C44 C43 C53 121.6(6) ?
C42 C43 C53 118.9(6) ?
C45 C44 C43 123.4(6) ?
C45 C44 H44 118.3 ?
C43 C44 H44 118.3 ?
C44 C45 C46 116.3(6) ?
C44 C45 C47 124.0(6) ?
C46 C45 C47 119.7(6) ?
C41 C46 C45 122.8(7) ?
C41 C46 H46 118.6 ?
C45 C46 H46 118.6 ?
C52 C47 C48 118.5(7) ?
C52 C47 C45 120.8(6) ?
C48 C47 C45 120.7(7) ?
C49 C48 C47 119.4(7) ?
C49 C48 H48 120.3 ?
C47 C48 H48 120.3 ?
C50 C49 C48 121.9(7) ?
C50 C49 H49 119.1 ?
C48 C49 H49 119.1 ?
C49 C50 C51 119.2(7) ?
C49 C50 H50 120.4 ?
C51 C50 H50 120.4 ?
C50 C51 C52 120.0(7) ?
C50 C51 H51 120.0 ?
C52 C51 H51 120.0 ?
C51 C52 C47 120.9(7) ?
C51 C52 H52 119.5 ?
C47 C52 H52 119.5 ?
O6 C53 C43 110.9(5) ?
O6 C53 H53A 109.5 ?
C43 C53 H53A 109.5 ?
O6 C53 H53B 109.5 ?
C43 C53 H53B 109.5 ?
H53A C53 H53B 108.1 ?
O6 C54 C1 110.3(5) ?
O6 C54 H54A 109.6 ?
C1 C54 H54A 109.6 ?
O6 C54 H54B 109.6 ?
C1 C54 H54B 109.6 ?
H54A C54 H54B 108.1 ?
N1 C55 C56 110.2(6) ?
N1 C55 H55A 109.6 ?
C56 C55 H55A 109.6 ?
N1 C55 H55B 109.6 ?
C56 C55 H55B 109.6 ?
H55A C55 H55B 108.1 ?
O9 C56 C55 106.0(5) ?
O9 C56 H56A 110.5 ?
C55 C56 H56A 110.5 ?
O9 C56 H56B 110.5 ?
C55 C56 H56B 110.5 ?
H56A C56 H56B 108.7 ?
O9 C57 C58 107.9(6) ?
O9 C57 H57A 110.1 ?
C58 C57 H57A 110.1 ?
O9 C57 H57B 110.1 ?
C58 C57 H57B 110.1 ?
H57A C57 H57B 108.4 ?
O10 C58 C57 110.1(6) ?
O10 C58 H58A 109.6 ?
C57 C58 H58A 109.6 ?
O10 C58 H58B 109.6 ?
C57 C58 H58B 109.6 ?
H58A C58 H58B 108.2 ?
O10 C59 C60 112.0(6) ?
O10 C59 H59A 109.2 ?
C60 C59 H59A 109.2 ?
O10 C59 H59B 109.2 ?
C60 C59 H59B 109.2 ?
H59A C59 H59B 107.9 ?
N2 C60 C59 113.8(6) ?
N2 C60 H60A 108.8 ?
C59 C60 H60A 108.8 ?
N2 C60 H60B 108.8 ?
C59 C60 H60B 108.8 ?
H60A C60 H60B 107.7 ?
N1 C61 C62 112.0(6) ?
N1 C61 H61A 109.2 ?
C62 C61 H61A 109.2 ?
N1 C61 H61B 109.2 ?
C62 C61 H61B 109.2 ?
H61A C61 H61B 107.9 ?
O11 C62 C61 107.2(5) ?
O11 C62 H62A 110.3 ?
C61 C62 H62A 110.3 ?
O11 C62 H62B 110.3 ?
C61 C62 H62B 110.3 ?
H62A C62 H62B 108.5 ?
O11 C63 C64 110.1(6) ?
O11 C63 H63A 109.6 ?
C64 C63 H63A 109.6 ?
O11 C63 H63B 109.6 ?
C64 C63 H63B 109.6 ?
H63A C63 H63B 108.2 ?
O12 C64 C63 109.8(6) ?
O12 C64 H64A 109.7 ?
C63 C64 H64A 109.7 ?
O12 C64 H64B 109.7 ?
C63 C64 H64B 109.7 ?
H64A C64 H64B 108.2 ?
O12 C65 C66 113.5(6) ?
O12 C65 H65A 108.9 ?
C66 C65 H65A 108.9 ?
O12 C65 H65B 108.9 ?
C66 C65 H65B 108.9 ?
H65A C65 H65B 107.7 ?
N2 C66 C65 112.8(6) ?
N2 C66 H66A 109.0 ?
C65 C66 H66A 109.0 ?
N2 C66 H66B 109.0 ?
C65 C66 H66B 109.0 ?
H66A C66 H66B 107.8 ?
N1 C67 C68 112.0(6) ?
N1 C67 H67A 109.2 ?
C68 C67 H67A 109.2 ?
N1 C67 H67B 109.2 ?
C68 C67 H67B 109.2 ?
H67A C67 H67B 107.9 ?
O13 C68 C67 112.3(6) ?
O13 C68 H68A 109.1 ?
C67 C68 H68A 109.1 ?
O13 C68 H68B 109.1 ?
C67 C68 H68B 109.1 ?
H68A C68 H68B 107.9 ?
O13 C69 C70 109.1(6) ?
O13 C69 H69A 109.9 ?
C70 C69 H69A 109.9 ?
O13 C69 H69B 109.9 ?
C70 C69 H69B 109.9 ?
H69A C69 H69B 108.3 ?
O14 C70 C69 108.3(6) ?
O14 C70 H70A 110.0 ?
C69 C70 H70A 110.0 ?
O14 C70 H70B 110.0 ?
C69 C70 H70B 110.0 ?
H70A C70 H70B 108.4 ?
O14 C71 C72 106.8(6) ?
O14 C71 H71A 110.4 ?
C72 C71 H71A 110.4 ?
O14 C71 H71B 110.4 ?
C72 C71 H71B 110.4 ?
H71A C71 H71B 108.6 ?
C71 C72 N2 111.5(6) ?
C71 C72 H72A 109.3 ?
N2 C72 H72A 109.3 ?
C71 C72 H72B 109.3 ?
N2 C72 H72B 109.3 ?
H72A C72 H72B 108.0 ?
O15 S1 C74 107.0(5) ?
O15 S1 C73 104.7(5) ?
C74 S1 C73 96.9(6) ?
O16 S2 C76 110.3(6) ?
O16 S2 C75 113.0(6) ?
C76 S2 C75 95.8(4) ?
O17 S3 C77 107.8(4) ?
O17 S3 C78 109.4(4) ?
C77 S3 C78 97.7(5) ?
S1 C73 H73A 109.5 ?
S1 C73 H73B 109.5 ?
H73A C73 H73B 109.5 ?
S1 C73 H73C 109.5 ?
H73A C73 H73C 109.5 ?
H73B C73 H73C 109.5 ?
S1 C74 H74A 109.5 ?
S1 C74 H74B 109.5 ?
H74A C74 H74B 109.5 ?
S1 C74 H74C 109.5 ?
H74A C74 H74C 109.5 ?
H74B C74 H74C 109.5 ?
S2 C75 H75A 109.5 ?
S2 C75 H75B 109.5 ?
H75A C75 H75B 109.5 ?
S2 C75 H75C 109.5 ?
H75A C75 H75C 109.5 ?
H75B C75 H75C 109.5 ?
S2 C76 H76A 109.5 ?
S2 C76 H76B 109.5 ?
H76A C76 H76B 109.5 ?
S2 C76 H76C 109.5 ?
H76A C76 H76C 109.5 ?
H76B C76 H76C 109.5 ?
S3 C77 H77A 109.5 ?
S3 C77 H77B 109.5 ?
H77A C77 H77B 109.5 ?
S3 C77 H77C 109.5 ?
H77A C77 H77C 109.5 ?
H77B C77 H77C 109.5 ?
S3 C78 H78A 109.5 ?
S3 C78 H78B 109.5 ?
H78A C78 H78B 109.5 ?
S3 C78 H78C 109.5 ?
H78A C78 H78C 109.5 ?
H78B C78 H78C 109.5 ?

loop_
_geom_bond_atom_site_label_1
_geom_bond_atom_site_label_2
_geom_bond_site_symmetry_2
_geom_bond_distance
_geom_bond_publ_flag
U1 O1 . 2.288(4) yes
U1 O2 . 2.292(4) yes
U1 O4 . 2.277(5) yes
U1 O5 . 2.254(4) yes
U1 O7 . 1.794(5) yes
U1 O8 . 1.778(4) yes
O1 C2 . 1.329(8) ?
O2 C15 . 1.314(8) ?
O3 C26 . 1.433(8) ?
O3 C27 . 1.434(8) ?
O4 C29 . 1.333(8) ?
O5 C42 . 1.338(8) ?
O6 C53 . 1.415(8) ?
O6 C54 . 1.430(8) ?
O9 C56 . 1.423(8) ?
O9 C57 . 1.423(9) ?
O10 C58 . 1.422(9) ?
O10 C59 . 1.430(8) ?
O11 C62 . 1.425(8) ?
O11 C63 . 1.444(8) ?
O12 C65 . 1.414(9) ?
O12 C64 . 1.442(8) ?
O13 C68 . 1.417(8) ?
O13 C69 . 1.437(8) ?
O14 C71 . 1.428(8) ?
O14 C70 . 1.433(8) ?
N1 C61 . 1.493(9) ?
N1 C55 . 1.507(8) ?
N1 C67 . 1.509(9) ?
N1 H1 . 0.92(8) ?
N2 C66 . 1.494(9) ?
N2 C60 . 1.502(10) ?
N2 C72 . 1.515(10) ?
N2 H2 . 0.95(8) ?
C1 C6 . 1.380(10) ?
C1 C2 . 1.400(10) ?
C1 C54 . 1.507(9) ?
C2 C3 . 1.419(10) ?
C3 C4 . 1.387(10) ?
C3 C13 . 1.519(9) ?
C4 C5 . 1.404(9) ?
C4 H4 . 0.9300 ?
C5 C6 . 1.416(10) ?
C5 C7 . 1.501(10) ?
C6 H6 . 0.9300 ?
C7 C8 . 1.388(11) ?
C7 C12 . 1.428(10) ?
C8 C9 . 1.364(11) ?
C8 H8 . 0.9300 ?
C9 C10 . 1.371(12) ?
C9 H9 . 0.9300 ?
C10 C11 . 1.390(12) ?
C10 H10 . 0.9300 ?
C11 C12 . 1.365(11) ?
C11 H11 . 0.9300 ?
C12 H12 . 0.9300 ?
C13 C14 . 1.509(9) ?
C13 H13A . 0.9700 ?
C13 H13B . 0.9700 ?
C14 C19 . 1.403(9) ?
C14 C15 . 1.413(10) ?
C15 C16 . 1.427(9) ?
C16 C17 . 1.388(9) ?
C16 C26 . 1.472(9) ?
C17 C18 . 1.405(10) ?
C17 H17 . 0.9300 ?
C18 C19 . 1.378(9) ?
C18 C20 . 1.493(9) ?
C19 H19 . 0.9300 ?
C20 C25 . 1.381(10) ?
C20 C21 . 1.394(10) ?
C21 C22 . 1.404(10) ?
C21 H21 . 0.9300 ?
C22 C23 . 1.388(11) ?
C22 H22 . 0.9300 ?
C23 C24 . 1.362(11) ?
C23 H23 . 0.9300 ?
C24 C25 . 1.406(10) ?
C24 H24 . 0.9300 ?
C25 H25 . 0.9300 ?
C26 H26A . 0.9700 ?
C26 H26B . 0.9700 ?
C27 C28 . 1.493(9) ?
C27 H27A . 0.9700 ?
C27 H27B . 0.9700 ?
C28 C33 . 1.382(10) ?
C28 C29 . 1.415(10) ?
C29 C30 . 1.408(9) ?
C30 C31 . 1.374(10) ?
C30 C40 . 1.536(9) ?
C31 C32 . 1.414(10) ?
C31 H31 . 0.9300 ?
C32 C33 . 1.401(10) ?
C32 C34 . 1.488(10) ?
C33 H33 . 0.9300 ?
C34 C39 . 1.402(10) ?
C34 C35 . 1.408(10) ?
C35 C36 . 1.389(11) ?
C35 H35 . 0.9300 ?
C36 C37 . 1.383(11) ?
C36 H36 . 0.9300 ?
C37 C38 . 1.389(11) ?
C37 H37 . 0.9300 ?
C38 C39 . 1.384(10) ?
C38 H38 . 0.9300 ?
C39 H39 . 0.9300 ?
C40 C41 . 1.518(9) ?
C40 H40A . 0.9700 ?
C40 H40B . 0.9700 ?
C41 C46 . 1.385(9) ?
C41 C42 . 1.417(10) ?
C42 C43 . 1.415(9) ?
C43 C44 . 1.395(9) ?
C43 C53 . 1.494(9) ?
C44 C45 . 1.376(10) ?
C44 H44 . 0.9300 ?
C45 C46 . 1.422(9) ?
C45 C47 . 1.480(10) ?
C46 H46 . 0.9300 ?
C47 C52 . 1.399(10) ?
C47 C48 . 1.401(10) ?
C48 C49 . 1.395(10) ?
C48 H48 . 0.9300 ?
C49 C50 . 1.374(11) ?
C49 H49 . 0.9300 ?
C50 C51 . 1.384(11) ?
C50 H50 . 0.9300 ?
C51 C52 . 1.397(10) ?
C51 H51 . 0.9300 ?
C52 H52 . 0.9300 ?
C53 H53A . 0.9700 ?
C53 H53B . 0.9700 ?
C54 H54A . 0.9700 ?
C54 H54B . 0.9700 ?
C55 C56 . 1.507(10) ?
C55 H55A . 0.9700 ?
C55 H55B . 0.9700 ?
C56 H56A . 0.9700 ?
C56 H56B . 0.9700 ?
C57 C58 . 1.496(11) ?
C57 H57A . 0.9700 ?
C57 H57B . 0.9700 ?
C58 H58A . 0.9700 ?
C58 H58B . 0.9700 ?
C59 C60 . 1.511(10) ?
C59 H59A . 0.9700 ?
C59 H59B . 0.9700 ?
C60 H60A . 0.9700 ?
C60 H60B . 0.9700 ?
C61 C62 . 1.513(10) ?
C61 H61A . 0.9700 ?
C61 H61B . 0.9700 ?
C62 H62A . 0.9700 ?
C62 H62B . 0.9700 ?
C63 C64 . 1.496(10) ?
C63 H63A . 0.9700 ?
C63 H63B . 0.9700 ?
C64 H64A . 0.9700 ?
C64 H64B . 0.9700 ?
C65 C66 . 1.519(11) ?
C65 H65A . 0.9700 ?
C65 H65B . 0.9700 ?
C66 H66A . 0.9700 ?
C66 H66B . 0.9700 ?
C67 C68 . 1.518(10) ?
C67 H67A . 0.9700 ?
C67 H67B . 0.9700 ?
C68 H68A . 0.9700 ?
C68 H68B . 0.9700 ?
C69 C70 . 1.496(10) ?
C69 H69A . 0.9700 ?
C69 H69B . 0.9700 ?
C70 H70A . 0.9700 ?
C70 H70B . 0.9700 ?
C71 C72 . 1.501(10) ?
C71 H71A . 0.9700 ?
C71 H71B . 0.9700 ?
C72 H72A . 0.9700 ?
C72 H72B . 0.9700 ?
S1 O15 . 1.507(6) ?
S1 C74 . 1.760(12) ?
S1 C73 . 1.781(13) ?
S2 O16 . 1.378(10) ?
S2 C76 . 1.775(9) ?
S2 C75 . 1.791(10) ?
S3 O17 . 1.484(6) ?
S3 C77 . 1.752(11) ?
S3 C78 . 1.772(9) ?
C73 H73A . 0.9600 ?
C73 H73B . 0.9600 ?
C73 H73C . 0.9600 ?
C74 H74A . 0.9600 ?
C74 H74B . 0.9600 ?
C74 H74C . 0.9600 ?
C75 H75A . 0.9600 ?
C75 H75B . 0.9600 ?
C75 H75C . 0.9600 ?
C76 H76A . 0.9600 ?
C76 H76B . 0.9600 ?
C76 H76C . 0.9600 ?
C77 H77A . 0.9600 ?
C77 H77B . 0.9600 ?
C77 H77C . 0.9600 ?
C78 H78A . 0.9600 ?
C78 H78B . 0.9600 ?
C78 H78C . 0.9600 ?

loop_
_geom_hbond_atom_site_label_D
_geom_hbond_atom_site_label_H
_geom_hbond_atom_site_label_A
_geom_hbond_distance_DH
_geom_hbond_distance_HA
_geom_hbond_distance_DA
_geom_hbond_angle_DHA
N1 H1 O9 0.92(8) 2.24(7) 2.647(7) 106(6)
N1 H1 O11 0.92(8) 2.28(8) 2.756(8) 112(6)
N1 H1 O13 0.92(8) 2.50(8) 2.901(8) 107(5)
N2 H2 O10 0.95(8) 2.53(8) 2.892(8) 103(5)
N2 H2 O12 0.95(8) 2.55(8) 2.895(8) 101(5)
N2 H2 O14 0.95(8) 2.20(8) 2.718(8) 113(6)
C61 H61B Cg1 0.97 2.97 3.77 141
C69 H69B Cg2 0.97 2.64 3.56 159
C71 H71A Cg3 0.97 2.66 3.52 148
